data_2013379
loop_
_publ_author_name
'Brauer, David J.'
'Kottsieper, Konstantin W.'

_publ_section_title
;
 Hydrogen bonding in 1-carbamoylguanidinium methylphosphonate
 monohydrate
;
_journal_issue 5
_journal_name_full 'Acta Crystallographica Section C'
_journal_page_first o244
_journal_page_last o246
_journal_paper_doi 10.1107/S0108270103005857
_journal_volume 59
_journal_year 2003
_chemical_formula_iupac 'C2 H7 N4 O 1+, C H4 O3 P 1-, H2 O'
_chemical_formula_moiety 'C2 H7 N4 O 1+, C H4 O3 P 1-, H2 O'
_chemical_formula_sum 'C3 H13 N4 O5 P'
_chemical_formula_weight 216.14
_chemical_name_systematic
;
1-Carbamoylguanidinium methylphosphonate hydrate
;
_space_group_IT_number 14
_symmetry_cell_setting monoclinic
_symmetry_space_group_name_Hall '-P 2ybc'
_symmetry_space_group_name_H-M 'P 1 21/c 1'
_atom_sites_solution_hydrogens difmap
_atom_sites_solution_primary direct
_atom_sites_solution_secondary difmap
_audit_creation_method SHELXL97
_cell_angle_alpha 90.00
_cell_angle_beta 111.440(16)
_cell_angle_gamma 90.00
_cell_formula_units_Z 4
_cell_length_a 11.9081(18)
_cell_length_b 6.4458(7)
_cell_length_c 13.996(3)
_cell_measurement_reflns_used 50
_cell_measurement_temperature 295(2)
_cell_measurement_theta_max 14.44
_cell_measurement_theta_min 10.82
_cell_volume 1000.0(3)
_computing_cell_refinement P3/PC
_computing_data_collection 'P3/PC (Siemens, 1993)'
_computing_data_reduction 'XDISK Version 4.20.2 (Siemens, 1991)'
_computing_molecular_graphics 'XP, Version 5.03. (Siemens, 1994)'
_computing_publication_material SHELXL97
_computing_structure_refinement 'SHELXL97 (Sheldrick, 1997)'
_computing_structure_solution 'SHELXS93 (Sheldrick, 1993)'
_diffrn_ambient_temperature 295(2)
_diffrn_measured_fraction_theta_full 1.00
_diffrn_measured_fraction_theta_max 1.00
_diffrn_measurement_device_type 'Siemens P3'
_diffrn_measurement_method '\w scans'
_diffrn_radiation_monochromator graphite
_diffrn_radiation_source 'normal-focus sealed tube'
_diffrn_radiation_type MoK\a
_diffrn_radiation_wavelength 0.71073
_diffrn_reflns_av_R_equivalents 0.0248
_diffrn_reflns_av_sigmaI/netI 0.0537
_diffrn_reflns_limit_h_max 15
_diffrn_reflns_limit_h_min 0
_diffrn_reflns_limit_k_max 8
_diffrn_reflns_limit_k_min 0
_diffrn_reflns_limit_l_max 16
_diffrn_reflns_limit_l_min -18
_diffrn_reflns_number 2400
_diffrn_reflns_theta_full 27.50
_diffrn_reflns_theta_max 27.50
_diffrn_reflns_theta_min 2.99
_diffrn_standards_decay_% 0
_diffrn_standards_interval_count 100
_diffrn_standards_number 3
_exptl_absorpt_coefficient_mu 0.277
_exptl_absorpt_correction_T_max 0.9264
_exptl_absorpt_correction_T_min 0.8830
_exptl_absorpt_correction_type psi-scan
_exptl_absorpt_process_details 'North, Phillips & Mathews, 1968'
_exptl_crystal_colour colourless
_exptl_crystal_density_diffrn 1.436
_exptl_crystal_density_method 'not measured'
_exptl_crystal_description prism
_exptl_crystal_F_000 456
_exptl_crystal_size_max 0.46
_exptl_crystal_size_mid 0.29
_exptl_crystal_size_min 0.28
_refine_diff_density_max 0.284
_refine_diff_density_min -0.226
_refine_ls_extinction_coef 0.0119(12)
_refine_ls_extinction_expression Fc^*^=kFc[1+0.001xFc^2^\l^3^/sin(2\q)]^-1/4^
_refine_ls_extinction_method SHELXL
_refine_ls_goodness_of_fit_ref 0.832
_refine_ls_hydrogen_treatment refall
_refine_ls_matrix_type full
_refine_ls_number_parameters 171
_refine_ls_number_reflns 2293
_refine_ls_number_restraints 0
_refine_ls_restrained_S_all 0.832
_refine_ls_R_factor_all 0.0640
_refine_ls_R_factor_gt 0.0369
_refine_ls_shift/su_max 0.000
_refine_ls_shift/su_mean 0.000
_refine_ls_structure_factor_coef Fsqd
_refine_ls_weighting_details 'w = 1/[\s^2^(Fo^2^)+(0.0403P)^2^] where P = (Fo^2^+2Fc^2^)/3'
_refine_ls_weighting_scheme calc
_refine_ls_wR_factor_gt 0.0791
_refine_ls_wR_factor_ref 0.0851
_reflns_number_gt 1467
_reflns_number_total 2293
_reflns_threshold_expression I>2\s(I)
_cod_data_source_file tr1047.cif
_cod_data_source_block I
_cod_original_cell_volume 999.9(3)
_cod_original_sg_symbol_H-M 'P 21/c'
_cod_database_code 2013379
_cod_database_fobs_code 2013379

loop_
_symmetry_equiv_pos_as_xyz
'x, y, z'
'-x, y+1/2, -z+1/2'
'-x, -y, -z'
'x, -y-1/2, z-1/2'

loop_
_atom_site_label
_atom_site_fract_x
_atom_site_fract_y
_atom_site_fract_z
_atom_site_U_iso_or_equiv
_atom_site_adp_type
_atom_site_calc_flag
_atom_site_refinement_flags
_atom_site_occupancy
_atom_site_disorder_assembly
_atom_site_disorder_group
_atom_site_type_symbol
P 0.59655(5) 0.17680(9) 0.69649(4) 0.03592(17) Uani d . 1 . . P
O2 0.59588(15) -0.0661(3) 0.68696(14) 0.0517(4) Uani d . 1 . . O
H6 0.546(2) -0.127(5) 0.698(2) 0.075(10) Uiso d . 1 . . H
O3 0.71415(13) 0.2495(2) 0.69094(12) 0.0486(4) Uani d . 1 . . O
O4 0.57926(13) 0.2387(2) 0.79384(11) 0.0472(4) Uani d . 1 . . O
C3 0.4724(3) 0.2675(6) 0.5896(2) 0.0618(7) Uani d . 1 . . C
H5A 0.481(2) 0.226(4) 0.530(2) 0.077(9) Uiso d . 1 . . H
H5B 0.402(3) 0.214(5) 0.599(2) 0.096(11) Uiso d . 1 . . H
H5C 0.472(3) 0.412(5) 0.588(2) 0.092(11) Uiso d . 1 . . H
O5 0.76682(17) -0.3379(4) 0.66069(17) 0.0680(6) Uani d . 1 . . O
H7A 0.719(3) -0.262(5) 0.681(3) 0.120(14) Uiso d . 1 . . H
H7B 0.745(3) -0.453(5) 0.672(2) 0.096(13) Uiso d . 1 . . H
O1 0.95809(14) 0.2744(2) 1.08370(10) 0.0472(4) Uani d . 1 . . O
N1 0.75668(18) 0.2823(4) 0.99593(17) 0.0558(6) Uani d . 1 . . N
H1A 0.700(2) 0.263(4) 0.936(2) 0.063(8) Uiso d . 1 . . H
H1B 0.7411(19) 0.285(3) 1.0504(18) 0.047(7) Uiso d . 1 . . H
N2 0.88367(17) 0.2597(3) 0.90780(13) 0.0416(4) Uani d . 1 . . N
H2 0.821(2) 0.262(3) 0.8512(19) 0.057(7) Uiso d . 1 . . H
N3 0.9825(2) 0.2220(3) 0.79735(16) 0.0522(5) Uani d . 1 . . N
H3A 0.914(2) 0.225(4) 0.7536(19) 0.056(8) Uiso d . 1 . . H
H3B 1.049(2) 0.209(4) 0.7864(18) 0.059(8) Uiso d . 1 . . H
N4 1.09290(17) 0.2272(3) 0.96957(16) 0.0456(5) Uani d . 1 . . N
H4A 1.159(3) 0.211(4) 0.951(2) 0.083(9) Uiso d . 1 . . H
H4B 1.0917(19) 0.243(3) 1.0289(17) 0.038(6) Uiso d . 1 . . H
C1 0.8706(2) 0.2729(3) 1.00319(16) 0.0402(5) Uani d . 1 . . C
C2 0.98832(19) 0.2359(3) 0.89232(15) 0.0374(5) Uani d . 1 . . C

loop_
_atom_site_aniso_label
_atom_site_aniso_U_11
_atom_site_aniso_U_22
_atom_site_aniso_U_33
_atom_site_aniso_U_12
_atom_site_aniso_U_13
_atom_site_aniso_U_23
P 0.0320(3) 0.0408(3) 0.0385(3) 0.0003(3) 0.0171(2) -0.0008(3)
O2 0.0547(10) 0.0416(9) 0.0764(12) -0.0050(8) 0.0449(9) -0.0063(9)
O3 0.0390(8) 0.0522(10) 0.0604(10) -0.0048(7) 0.0251(7) 0.0039(7)
O4 0.0479(9) 0.0570(10) 0.0396(8) 0.0105(7) 0.0193(7) -0.0013(7)
C3 0.0539(16) 0.078(2) 0.0441(15) 0.0078(15) 0.0065(12) -0.0025(14)
O5 0.0593(12) 0.0540(12) 0.1066(16) 0.0042(11) 0.0493(12) 0.0061(13)
O1 0.0463(9) 0.0625(11) 0.0301(8) -0.0001(7) 0.0108(7) -0.0031(7)
N1 0.0443(12) 0.0867(18) 0.0393(12) 0.0000(11) 0.0187(10) -0.0021(11)
N2 0.0391(10) 0.0552(12) 0.0276(9) -0.0008(9) 0.0087(8) 0.0002(8)
N3 0.0591(14) 0.0642(15) 0.0390(11) 0.0047(12) 0.0246(11) 0.0024(10)
N4 0.0409(11) 0.0542(13) 0.0430(11) 0.0001(9) 0.0168(9) -0.0015(9)
C1 0.0474(12) 0.0392(13) 0.0351(11) 0.0000(10) 0.0162(10) 0.0012(9)
C2 0.0465(12) 0.0319(11) 0.0360(11) -0.0002(9) 0.0178(10) 0.0009(9)

loop_
_atom_type_symbol
_atom_type_description
_atom_type_scat_dispersion_real
_atom_type_scat_dispersion_imag
_atom_type_scat_source
C C 0.0033 0.0016 'International Tables Vol C Tables 4.2.6.8 and 6.1.1.4'
H H 0.0000 0.0000 'International Tables Vol C Tables 4.2.6.8 and 6.1.1.4'
N N 0.0061 0.0033 'International Tables Vol C Tables 4.2.6.8 and 6.1.1.4'
O O 0.0106 0.0060 'International Tables Vol C Tables 4.2.6.8 and 6.1.1.4'
P P 0.1023 0.0942 'International Tables Vol C Tables 4.2.6.8 and 6.1.1.4'

loop_
_geom_angle_atom_site_label_1
_geom_angle_atom_site_label_2
_geom_angle_atom_site_label_3
_geom_angle
_geom_angle_publ_flag
O2 P O3 106.36(9) yes
O2 P O4 110.07(9) yes
O3 P O4 113.70(10) yes
O2 P C3 106.26(15) yes
O3 P C3 110.98(14) yes
O4 P C3 109.18(12) yes
P O2 H6 118(2) no
P C3 H5A 109.5(17) no
P C3 H5B 105.8(19) no
H5A C3 H5B 114(3) no
P C3 H5C 110.0(18) no
H5A C3 H5C 106(2) no
H5B C3 H5C 111(2) no
H7A O5 H7B 99(3) no
C1 N1 H1A 118.2(16) no
C1 N1 H1B 119.1(15) no
H1A N1 H1B 122(2) no
C2 N2 C1 126.19(18) yes
C2 N2 H2 112.8(16) no
C1 N2 H2 121.0(16) no
C2 N3 H3A 114.8(17) no
C2 N3 H3B 118.4(17) no
H3A N3 H3B 127(2) no
C2 N4 H4A 114.8(17) no
C2 N4 H4B 116.9(15) no
H4A N4 H4B 128(2) no
O1 C1 N1 125.0(2) yes
O1 C1 N2 121.6(2) yes
N1 C1 N2 113.4(2) yes
N2 C2 N3 117.5(2) yes
N2 C2 N4 121.60(19) yes
N3 C2 N4 120.9(2) yes

loop_
_geom_bond_atom_site_label_1
_geom_bond_atom_site_label_2
_geom_bond_site_symmetry_2
_geom_bond_distance
_geom_bond_publ_flag
P O2 . 1.5714(17) yes
P O3 . 1.5055(14) yes
P O4 . 1.5042(15) yes
P C3 . 1.774(3) yes
O2 H6 . 0.78(3) no
C3 H5A . 0.92(3) no
C3 H5B . 0.96(3) no
C3 H5C . 0.93(3) no
O5 H7A . 0.88(4) no
O5 H7B . 0.82(3) no
O1 C1 . 1.224(2) no
N1 C1 . 1.324(3) no
N1 H1A . 0.87(3) no
N1 H1B . 0.85(2) no
N2 C1 . 1.402(3) no
N2 C2 . 1.349(3) no
N2 H2 . 0.86(2) no
N3 C2 . 1.309(3) no
N3 H3A . 0.83(2) no
N3 H3B . 0.87(3) no
N4 C2 . 1.319(3) no
N4 H4A . 0.92(3) no
N4 H4B . 0.84(2) no

loop_
_geom_hbond_atom_site_label_D
_geom_hbond_atom_site_label_H
_geom_hbond_atom_site_label_A
_geom_hbond_site_symmetry_D
_geom_hbond_site_symmetry_H
_geom_hbond_site_symmetry_A
_geom_hbond_distance_DH
_geom_hbond_distance_HA
_geom_hbond_distance_DA
_geom_hbond_angle_DHA
_geom_hbond_publ_flag
O2 H6 O4 . . 2_646 0.78(3) 1.76(3) 2.533(2) 172(3) yes
O5 H7A O2 . . . 0.88(4) 1.96(4) 2.810(3) 164(3) yes
O5 H7B O3 . . 1_545 0.82(3) 1.99(3) 2.800(3) 170(3) yes
N1 H1A O4 . . . 0.87(3) 1.99(3) 2.859(3) 175(2) yes
N1 H1B O3 4_565 4_565 . 0.85(2) 2.12(2) 2.959(3) 172(2) yes
N2 H2 O3 . . . 0.86(2) 2.14(3) 2.969(3) 161(2) yes
N3 H3A O3 . . . 0.83(2) 2.22(3) 2.997(3) 158(2) yes
N3 H3B O5 . . 2_756 0.87(3) 2.06(3) 2.850(3) 151(2) yes
N4 H4A O5 . . 2_756 0.92(3) 2.08(3) 2.918(3) 151(2) yes
N4 H4B O1 . . . 0.84(2) 2.01(2) 2.664(3) 134(2) yes
N3 H3A O1 . . 4_565 0.83(2) 2.62(2) 2.897(2) 101(2) yes
N3 H3B O1 . . 4_565 0.87(3) 2.64(2) 2.897(2) 98(2) yes

loop_
_geom_torsion_atom_site_label_1
_geom_torsion_atom_site_label_2
_geom_torsion_atom_site_label_3
_geom_torsion_atom_site_label_4
_geom_torsion
_geom_torsion_publ_flag
C2 N2 C1 O1 3.9(3) no
C2 N2 C1 N1 -175.8(2) no
C1 N2 C2 N3 178.5(2) no
C1 N2 C2 N4 -1.6(3) no
